data_7109020
loop_
_publ_author_name
'Ba L. Tran'
'Rick Thompson'
'Soumya Ghosh'
'Xinfeng Gao'
'Chun-Hsing Chen'
'Mu-Hyun Baik'
'Daniel J. Mindiola'

_publ_section_title
;
 A four-coordinate thionitrosyl complex of vanadium
;
_journal_name_full Chem.Commun.
_journal_page_first 2768
_journal_paper_doi 10.1039/c3cc38799b
_journal_volume 49
_journal_year 2013
_chemical_formula_moiety 'C45 H68 N3 O2 S1 V1'
_chemical_formula_sum 'C45 H68 N3 O2 S V'
_chemical_formula_weight 766.06
_space_group_IT_number 14
_symmetry_cell_setting monoclinic
_symmetry_space_group_name_Hall '-P 2ybc'
_symmetry_space_group_name_H-M 'P 1 21/c 1'
_atom_sites_solution_hydrogens geom
_atom_sites_solution_primary direct
_audit_creation_date 10-08-27
_audit_creation_method CRYSTALS_ver_14.06
_cell_angle_alpha 90
_cell_angle_beta 107.722(3)
_cell_angle_gamma 90
_cell_formula_units_Z 4
_cell_length_a 11.9142(17)
_cell_length_b 21.113(3)
_cell_length_c 18.224(3)
_cell_measurement_reflns_used 9965
_cell_measurement_temperature 150
_cell_measurement_theta_max 30
_cell_measurement_theta_min 2
_cell_volume 4366.6(11)
_computing_cell_refinement 'Apex2 (Bruker AXS, 2006)'
_computing_data_collection 'Apex2 (Bruker AXS, 2006)'
_computing_data_reduction 'Apex2 (Bruker AXS, 2006)'
_computing_molecular_graphics 'CAMERON (Watkin et al., 1996)'
_computing_publication_material 'CRYSTALS (Betteridge et al., 2003)'
_computing_structure_refinement 'CRYSTALS (Betteridge et al., 2003)'
_computing_structure_solution 'SIR92 (Altomare et al., 1994)'
_diffrn_ambient_temperature 150
_diffrn_measured_fraction_theta_full 0.997
_diffrn_measured_fraction_theta_max 0.993
_diffrn_measurement_device Area
_diffrn_measurement_device_type 'Bruker Kappa Apex2'
_diffrn_measurement_method '\f & \w scans'
_diffrn_radiation_monochromator graphite
_diffrn_radiation_type 'Mo K\a'
_diffrn_radiation_wavelength 0.71073
_diffrn_reflns_av_R_equivalents 0.034
_diffrn_reflns_limit_h_max 16
_diffrn_reflns_limit_h_min -14
_diffrn_reflns_limit_k_max 29
_diffrn_reflns_limit_k_min -29
_diffrn_reflns_limit_l_max 25
_diffrn_reflns_limit_l_min -25
_diffrn_reflns_number 51184
_diffrn_reflns_theta_full 29.542
_diffrn_reflns_theta_max 30.145
_diffrn_reflns_theta_min 1.519
_diffrn_standards_number 0
_exptl_absorpt_coefficient_mu 0.313
_exptl_absorpt_correction_T_max 0.94
_exptl_absorpt_correction_T_min 0.92
_exptl_absorpt_correction_type numerical
_exptl_absorpt_process_details
;
Analytical Absorption (De Meulenaer & Tompa, 1965)
;
_exptl_crystal_colour black
_exptl_crystal_density_diffrn 1.165
_exptl_crystal_density_method 'not measured'
_exptl_crystal_description prism
_exptl_crystal_F_000 1656
_exptl_crystal_size_max 0.581
_exptl_crystal_size_mid 0.275
_exptl_crystal_size_min 0.201
_refine_diff_density_max 1.09
_refine_diff_density_min -0.55
_refine_ls_extinction_method None
_refine_ls_goodness_of_fit_ref 1.0148
_refine_ls_hydrogen_treatment none
_refine_ls_matrix_type full
_refine_ls_number_parameters 469
_refine_ls_number_reflns 12804
_refine_ls_number_restraints 0
_refine_ls_R_factor_all 0.0607
_refine_ls_R_factor_gt 0.0483
_refine_ls_shift/su_max 0.0012477
_refine_ls_shift/su_mean 0.0000445
_refine_ls_structure_factor_coef Fsqd
_refine_ls_weighting_details
;
Method= Modified Sheldrick
w=1/[\s^2^(F^2^) + ( 0.07P)^2^ + 3.82P]
,where P=(max(Fo^2^,0) + 2Fc^2^)/3
;
_refine_ls_weighting_scheme calc
_refine_ls_wR_factor_all 0.1450
_refine_ls_wR_factor_gt 0.1207
_refine_ls_wR_factor_ref 0.1450
_reflns_limit_h_max 16
_reflns_limit_h_min -16
_reflns_limit_k_max 29
_reflns_limit_k_min 0
_reflns_limit_l_max 25
_reflns_limit_l_min 0
_reflns_number_gt 10379
_reflns_number_total 12804
_reflns_threshold_expression I>2.0\s(I)
_oxford_diffrn_Wilson_B_factor 1.74
_oxford_diffrn_Wilson_scale 128.58
_oxford_refine_ls_r_factor_ref 0.0607
_oxford_refine_ls_scale 0.09368(2)
_oxford_reflns_number_all 12804
_oxford_reflns_threshold_expression_ref I>-10.0\s(I)
_oxford_structure_analysis_title 'mo_10089_0m in P2(1)/c'
_cod_data_source_file c3cc38799b.txt
_cod_data_source_block 10089
_cod_original_cell_volume 4366.7(11)
_cod_original_sg_symbol_H-M 'P 1 21/c 1 '
_cod_original_formula_sum 'C45 H68 N3 O2 S1 V1'
_cod_database_code 7109020

loop_
_symmetry_equiv_pos_as_xyz
x,y,z
-x,-y,-z
-x,y+1/2,-z+1/2
x,-y+1/2,z+1/2

loop_
_atom_site_label
_atom_site_type_symbol
_atom_site_fract_x
_atom_site_fract_y
_atom_site_fract_z
_atom_site_U_iso_or_equiv
_atom_site_occupancy
_atom_site_adp_type
_atom_site_refinement_flags_posn
V1 V 0.65017(2) 0.236751(12) 0.582436(15) 0.0173 1.0000 Uani .
S1 S 0.69109(5) 0.23232(3) 0.76676(3) 0.0355 1.0000 Uani .
O1 O 0.52726(10) 0.18945(6) 0.53054(7) 0.0259 1.0000 Uani .
O2 O 1.12282(13) 0.54914(7) 0.62569(9) 0.0369 1.0000 Uani .
N1 N 0.64532(12) 0.32529(6) 0.55503(8) 0.0188 1.0000 Uani .
N2 N 0.79439(12) 0.21603(6) 0.55731(8) 0.0188 1.0000 Uani .
N3 N 0.68262(13) 0.23674(7) 0.67893(8) 0.0219 1.0000 Uani .
C1 C 0.60277(15) 0.37571(7) 0.59331(9) 0.0211 1.0000 Uani .
C2 C 0.48151(16) 0.38410(8) 0.57968(11) 0.0269 1.0000 Uani .
C3 C 0.44548(18) 0.43358(9) 0.61797(12) 0.0332 1.0000 Uani .
C4 C 0.5256(2) 0.47224(9) 0.66827(13) 0.0358 1.0000 Uani .
C5 C 0.64471(19) 0.46276(9) 0.68179(12) 0.0327 1.0000 Uani .
C6 C 0.68581(16) 0.41437(8) 0.64456(10) 0.0248 1.0000 Uani .
C7 C 0.38908(17) 0.34263(10) 0.52586(13) 0.0364 1.0000 Uani .
C8 C 0.3093(2) 0.38050(14) 0.45851(15) 0.0520 1.0000 Uani .
C9 C 0.3154(2) 0.30862(11) 0.56882(18) 0.0513 1.0000 Uani .
C10 C 0.81766(16) 0.40653(9) 0.66031(11) 0.0284 1.0000 Uani .
C11 C 0.8721(2) 0.46583(11) 0.63698(14) 0.0407 1.0000 Uani .
C12 C 0.87769(19) 0.39070(10) 0.74473(12) 0.0375 1.0000 Uani .
C13 C 0.67219(14) 0.33825(8) 0.49014(9) 0.0203 1.0000 Uani .
C14 C 0.74103(15) 0.29785(8) 0.46110(9) 0.0218 1.0000 Uani .
C15 C 0.80684(14) 0.24426(8) 0.49488(9) 0.0205 1.0000 Uani .
C16 C 0.63226(18) 0.39930(9) 0.44726(11) 0.0302 1.0000 Uani .
C17 C 0.89649(17) 0.22122(9) 0.45794(11) 0.0295 1.0000 Uani .
C18 C 0.86922(14) 0.16325(8) 0.59155(10) 0.0209 1.0000 Uani .
C19 C 0.96205(15) 0.17388(8) 0.65927(10) 0.0237 1.0000 Uani .
C20 C 1.03486(17) 0.12284(10) 0.69028(12) 0.0327 1.0000 Uani .
C21 C 1.0163(2) 0.06385(10) 0.65621(14) 0.0388 1.0000 Uani .
C22 C 0.9230(2) 0.05420(9) 0.59095(13) 0.0360 1.0000 Uani .
C23 C 0.84685(17) 0.10319(8) 0.55689(11) 0.0270 1.0000 Uani .
C24 C 0.98437(15) 0.23894(8) 0.69600(10) 0.0253 1.0000 Uani .
C25 C 1.0369(2) 0.23645(11) 0.78316(12) 0.0395 1.0000 Uani .
C26 C 1.0622(2) 0.27862(10) 0.66082(13) 0.0379 1.0000 Uani .
C27 C 0.74488(19) 0.08939(9) 0.48484(12) 0.0332 1.0000 Uani .
C28 C 0.6529(2) 0.04753(11) 0.50314(15) 0.0444 1.0000 Uani .
C29 C 0.7870(3) 0.05838(12) 0.42203(14) 0.0488 1.0000 Uani .
C30 C 0.41818(14) 0.16451(7) 0.49984(10) 0.0226 1.0000 Uani .
C31 C 0.35421(15) 0.14315(8) 0.54785(11) 0.0249 1.0000 Uani .
C32 C 0.23858(16) 0.12319(9) 0.51259(13) 0.0323 1.0000 Uani .
C33 C 0.19119(17) 0.12237(10) 0.43339(14) 0.0384 1.0000 Uani .
C34 C 0.25801(18) 0.14055(10) 0.38739(13) 0.0361 1.0000 Uani .
C35 C 0.37373(16) 0.16193(8) 0.41922(11) 0.0281 1.0000 Uani .
C36 C 0.40988(16) 0.14326(9) 0.63463(11) 0.0279 1.0000 Uani .
C37 C 0.5044(2) 0.09267(10) 0.66073(12) 0.0369 1.0000 Uani .
C38 C 0.3211(2) 0.13540(12) 0.67892(14) 0.0430 1.0000 Uani .
C39 C 0.44714(18) 0.18342(10) 0.36926(11) 0.0323 1.0000 Uani .
C40 C 0.4111(2) 0.24902(12) 0.33652(16) 0.0481 1.0000 Uani .
C41 C 0.4445(3) 0.13721(15) 0.30495(18) 0.0664 1.0000 Uani .
C42 C 1.2355(2) 0.49321(13) 0.73601(17) 0.0541 1.0000 Uani .
C43 C 1.1639(2) 0.55077(12) 0.70744(14) 0.0442 1.0000 Uani .
C44 C 1.0412(2) 0.59825(10) 0.59667(14) 0.0400 1.0000 Uani .
C45 C 1.0008(2) 0.59617(12) 0.51100(16) 0.0491 1.0000 Uani .
H31 H 0.3636 0.4405 0.6090 0.0386 1.0000 Uiso R
H41 H 0.4983 0.5057 0.6933 0.0414 1.0000 Uiso R
H51 H 0.6996 0.4893 0.7172 0.0371 1.0000 Uiso R
H71 H 0.4285 0.3113 0.5054 0.0430 1.0000 Uiso R
H81 H 0.2526 0.3530 0.4258 0.0619 1.0000 Uiso R
H82 H 0.2701 0.4126 0.4780 0.0619 1.0000 Uiso R
H83 H 0.3553 0.3995 0.4301 0.0619 1.0000 Uiso R
H91 H 0.2585 0.2827 0.5339 0.0607 1.0000 Uiso R
H92 H 0.2764 0.3393 0.5905 0.0607 1.0000 Uiso R
H93 H 0.3645 0.2831 0.6087 0.0607 1.0000 Uiso R
H101 H 0.8302 0.3722 0.6301 0.0344 1.0000 Uiso R
H111 H 0.9544 0.4596 0.6475 0.0487 1.0000 Uiso R
H112 H 0.8587 0.5011 0.6655 0.0487 1.0000 Uiso R
H113 H 0.8373 0.4736 0.5835 0.0487 1.0000 Uiso R
H121 H 0.9600 0.3862 0.7531 0.0452 1.0000 Uiso R
H122 H 0.8642 0.4239 0.7763 0.0452 1.0000 Uiso R
H123 H 0.8467 0.3522 0.7574 0.0452 1.0000 Uiso R
H141 H 0.7434 0.3080 0.4108 0.0253 1.0000 Uiso R
H161 H 0.6588 0.4005 0.4031 0.0357 1.0000 Uiso R
H162 H 0.6642 0.4343 0.4797 0.0357 1.0000 Uiso R
H163 H 0.5487 0.4015 0.4316 0.0357 1.0000 Uiso R
H171 H 0.8934 0.2465 0.4143 0.0352 1.0000 Uiso R
H172 H 0.9729 0.2240 0.4942 0.0352 1.0000 Uiso R
H173 H 0.8800 0.1784 0.4424 0.0352 1.0000 Uiso R
H201 H 1.0981 0.1288 0.7363 0.0389 1.0000 Uiso R
H211 H 1.0686 0.0301 0.6776 0.0466 1.0000 Uiso R
H221 H 0.9098 0.0132 0.5685 0.0408 1.0000 Uiso R
H241 H 0.9104 0.2597 0.6854 0.0302 1.0000 Uiso R
H251 H 1.0489 0.2782 0.8035 0.0471 1.0000 Uiso R
H252 H 1.1104 0.2149 0.7954 0.0471 1.0000 Uiso R
H253 H 0.9853 0.2143 0.8049 0.0471 1.0000 Uiso R
H261 H 1.0747 0.3192 0.6845 0.0453 1.0000 Uiso R
H262 H 1.1358 0.2580 0.6688 0.0453 1.0000 Uiso R
H263 H 1.0243 0.2834 0.6071 0.0453 1.0000 Uiso R
H271 H 0.7086 0.1285 0.4652 0.0388 1.0000 Uiso R
H281 H 0.5899 0.0397 0.4575 0.0547 1.0000 Uiso R
H282 H 0.6883 0.0085 0.5238 0.0547 1.0000 Uiso R
H283 H 0.6235 0.0682 0.5398 0.0547 1.0000 Uiso R
H291 H 0.7218 0.0504 0.3777 0.0574 1.0000 Uiso R
H292 H 0.8411 0.0857 0.4087 0.0574 1.0000 Uiso R
H293 H 0.8249 0.0195 0.4411 0.0574 1.0000 Uiso R
H321 H 0.1915 0.1100 0.5435 0.0378 1.0000 Uiso R
H331 H 0.1119 0.1093 0.4105 0.0450 1.0000 Uiso R
H341 H 0.2250 0.1387 0.3330 0.0416 1.0000 Uiso R
H361 H 0.4470 0.1832 0.6485 0.0321 1.0000 Uiso R
H371 H 0.5376 0.0941 0.7152 0.0465 1.0000 Uiso R
H372 H 0.5644 0.1002 0.6373 0.0465 1.0000 Uiso R
H373 H 0.4705 0.0521 0.6458 0.0465 1.0000 Uiso R
H381 H 0.3610 0.1357 0.7327 0.0513 1.0000 Uiso R
H382 H 0.2661 0.1693 0.6664 0.0513 1.0000 Uiso R
H383 H 0.2807 0.0963 0.6651 0.0513 1.0000 Uiso R
H391 H 0.5265 0.1864 0.4013 0.0374 1.0000 Uiso R
H401 H 0.4582 0.2617 0.3054 0.0571 1.0000 Uiso R
H402 H 0.4210 0.2782 0.3776 0.0571 1.0000 Uiso R
H403 H 0.3306 0.2481 0.3062 0.0571 1.0000 Uiso R
H411 H 0.4920 0.1535 0.2759 0.0821 1.0000 Uiso R
H412 H 0.4743 0.0972 0.3259 0.0821 1.0000 Uiso R
H413 H 0.3658 0.1325 0.2725 0.0821 1.0000 Uiso R
H421 H 1.2639 0.4936 0.7907 0.0639 1.0000 Uiso R
H422 H 1.3002 0.4925 0.7159 0.0639 1.0000 Uiso R
H423 H 1.1882 0.4566 0.7192 0.0639 1.0000 Uiso R
H431 H 1.2108 0.5875 0.7239 0.0531 1.0000 Uiso R
H432 H 1.0988 0.5517 0.7272 0.0531 1.0000 Uiso R
H441 H 1.0780 0.6379 0.6133 0.0465 1.0000 Uiso R
H442 H 0.9755 0.5933 0.6154 0.0465 1.0000 Uiso R
H451 H 0.9460 0.6294 0.4915 0.0592 1.0000 Uiso R
H452 H 1.0665 0.6011 0.4923 0.0592 1.0000 Uiso R
H453 H 0.9640 0.5565 0.4945 0.0592 1.0000 Uiso R

loop_
_atom_site_aniso_label
_atom_site_aniso_U_11
_atom_site_aniso_U_22
_atom_site_aniso_U_33
_atom_site_aniso_U_23
_atom_site_aniso_U_13
_atom_site_aniso_U_12
V1 0.01660(12) 0.01640(12) 0.01877(13) -0.00104(9) 0.00507(10) -0.00128(9)
S1 0.0430(3) 0.0456(3) 0.0189(2) 0.00121(18) 0.01113(19) -0.0033(2)
O1 0.0206(6) 0.0263(6) 0.0299(6) -0.0053(5) 0.0061(5) -0.0065(5)
O2 0.0353(7) 0.0357(7) 0.0429(8) -0.0018(6) 0.0166(7) 0.0018(6)
N1 0.0196(6) 0.0171(6) 0.0192(6) -0.0012(5) 0.0054(5) 0.0013(5)
N2 0.0201(6) 0.0171(6) 0.0198(6) 0.0006(5) 0.0070(5) 0.0007(5)
N3 0.0230(6) 0.0243(7) 0.0191(6) 0.0009(5) 0.0073(5) 0.0004(5)
C1 0.0252(8) 0.0179(7) 0.0215(7) 0.0023(6) 0.0093(6) 0.0034(6)
C2 0.0260(8) 0.0242(8) 0.0308(9) 0.0033(7) 0.0094(7) 0.0059(7)
C3 0.0340(9) 0.0298(9) 0.0403(11) 0.0053(8) 0.0181(8) 0.0118(8)
C4 0.0483(12) 0.0266(9) 0.0401(11) -0.0010(8) 0.0246(10) 0.0091(8)
C5 0.0427(11) 0.0249(8) 0.0345(10) -0.0071(7) 0.0176(9) -0.0008(8)
C6 0.0311(8) 0.0197(7) 0.0258(8) -0.0010(6) 0.0120(7) -0.0010(6)
C7 0.0221(8) 0.0369(10) 0.0466(12) -0.0058(9) 0.0052(8) 0.0073(8)
C8 0.0287(10) 0.0719(17) 0.0479(14) -0.0012(12) 0.0007(10) 0.0107(11)
C9 0.0340(11) 0.0347(11) 0.084(2) 0.0037(12) 0.0166(12) 0.0006(9)
C10 0.0289(9) 0.0261(8) 0.0309(9) -0.0074(7) 0.0103(7) -0.0046(7)
C11 0.0396(11) 0.0411(11) 0.0449(12) -0.0034(9) 0.0183(10) -0.0127(9)
C12 0.0378(10) 0.0369(10) 0.0333(10) -0.0058(8) 0.0042(9) -0.0025(9)
C13 0.0190(7) 0.0203(7) 0.0196(7) 0.0014(5) 0.0029(6) 0.0009(6)
C14 0.0248(8) 0.0250(7) 0.0161(7) 0.0027(6) 0.0067(6) 0.0025(6)
C15 0.0218(7) 0.0213(7) 0.0188(7) -0.0009(6) 0.0069(6) 0.0002(6)
C16 0.0370(10) 0.0263(8) 0.0291(9) 0.0106(7) 0.0126(8) 0.0092(7)
C17 0.0348(9) 0.0301(9) 0.0293(9) 0.0065(7) 0.0183(8) 0.0082(7)
C18 0.0215(7) 0.0203(7) 0.0233(8) 0.0043(6) 0.0106(6) 0.0039(6)
C19 0.0212(7) 0.0252(8) 0.0270(8) 0.0067(6) 0.0105(6) 0.0021(6)
C20 0.0253(8) 0.0372(10) 0.0360(10) 0.0121(8) 0.0098(8) 0.0087(8)
C21 0.0403(11) 0.0305(9) 0.0491(12) 0.0149(9) 0.0187(10) 0.0172(8)
C22 0.0471(11) 0.0214(8) 0.0460(12) 0.0046(8) 0.0239(10) 0.0085(8)
C23 0.0334(9) 0.0208(7) 0.0309(9) 0.0008(6) 0.0157(8) 0.0010(7)
C24 0.0198(7) 0.0277(8) 0.0262(8) 0.0044(6) 0.0038(6) -0.0009(6)
C25 0.0407(11) 0.0427(11) 0.0284(10) 0.0049(8) 0.0007(9) -0.0066(9)
C26 0.0401(11) 0.0332(10) 0.0423(12) 0.0063(8) 0.0152(9) -0.0064(8)
C27 0.0426(11) 0.0233(8) 0.0343(10) -0.0063(7) 0.0127(9) 0.0004(8)
C28 0.0456(12) 0.0347(11) 0.0568(14) -0.0154(10) 0.0214(11) -0.0061(9)
C29 0.0703(17) 0.0420(12) 0.0410(12) -0.0132(10) 0.0271(12) -0.0036(11)
C30 0.0197(7) 0.0164(7) 0.0290(8) -0.0014(6) 0.0033(6) -0.0024(6)
C31 0.0222(8) 0.0177(7) 0.0339(9) 0.0003(6) 0.0071(7) -0.0008(6)
C32 0.0231(8) 0.0245(8) 0.0481(12) 0.0051(8) 0.0090(8) -0.0038(7)
C33 0.0221(8) 0.0307(9) 0.0528(13) 0.0047(9) -0.0029(8) -0.0062(7)
C34 0.0293(9) 0.0323(9) 0.0369(10) 0.0035(8) -0.0048(8) -0.0029(8)
C35 0.0267(8) 0.0237(8) 0.0307(9) 0.0015(7) 0.0038(7) 0.0004(7)
C36 0.0292(9) 0.0242(8) 0.0321(9) -0.0039(7) 0.0121(7) -0.0050(7)
C37 0.0456(12) 0.0358(10) 0.0288(10) 0.0034(8) 0.0109(9) 0.0068(9)
C38 0.0443(12) 0.0466(12) 0.0470(13) -0.0075(10) 0.0272(11) -0.0082(10)
C39 0.0305(9) 0.0372(10) 0.0253(9) 0.0000(7) 0.0030(7) 0.0004(8)
C40 0.0480(13) 0.0455(12) 0.0554(15) 0.0166(11) 0.0226(12) 0.0025(11)
C41 0.096(2) 0.0554(16) 0.0598(17) -0.0192(14) 0.0422(17) -0.0168(16)
C42 0.0465(14) 0.0568(15) 0.0559(16) 0.0026(12) 0.0112(12) 0.0038(12)
C43 0.0419(12) 0.0461(12) 0.0481(13) -0.0055(10) 0.0188(10) 0.0009(10)
C44 0.0421(11) 0.0293(9) 0.0575(14) 0.0021(9) 0.0281(11) -0.0010(8)
C45 0.0432(12) 0.0442(12) 0.0605(16) 0.0080(11) 0.0167(12) -0.0006(10)

loop_
_atom_type_symbol
_atom_type_scat_dispersion_real
_atom_type_scat_dispersion_imag
_atom_type_scat_Cromer_Mann_a1
_atom_type_scat_Cromer_Mann_b1
_atom_type_scat_Cromer_Mann_a2
_atom_type_scat_Cromer_Mann_b2
_atom_type_scat_Cromer_Mann_a3
_atom_type_scat_Cromer_Mann_b3
_atom_type_scat_Cromer_Mann_a4
_atom_type_scat_Cromer_Mann_b4
_atom_type_scat_Cromer_Mann_c
_atom_type_scat_source
C 0.0033 0.0016 2.3100 20.8439 1.0200 10.2075 1.5886 0.5687 0.8650 51.6512 0.2156 'International Tables Vol C 4.2.6.8 and 6.1.1.4'
H 0.0000 0.0000 0.4930 10.5109 0.3229 26.1257 0.1402 3.1424 0.0408 57.7998 0.0030 'International Tables Vol C 4.2.6.8 and 6.1.1.4'
N 0.0061 0.0033 12.2126 0.0057 3.1322 9.8933 2.0125 28.9975 1.1663 0.5826 -11.5290 'International Tables Vol C 4.2.6.8 and 6.1.1.4'
O 0.0106 0.0060 3.0485 13.2771 2.2868 5.7011 1.5463 0.3239 0.8670 32.9089 0.2508 'International Tables Vol C 4.2.6.8 and 6.1.1.4'
S 0.1246 0.1234 6.9053 1.4679 5.2034 22.2151 1.4379 0.2536 1.5863 56.1720 0.8669 'International Tables Vol C 4.2.6.8 and 6.1.1.4'
V 0.3005 0.5294 10.2971 6.8657 7.3511 0.4385 2.0703 26.8938 2.0571 102.4780 1.2199 'International Tables Vol C 4.2.6.8 and 6.1.1.4'

loop_
_geom_angle_atom_site_label_1
_geom_angle_atom_site_label_2
_geom_angle_atom_site_label_3
_geom_angle
_geom_angle_publ_flag
O1 V1 N1 116.67(6) yes
O1 V1 N2 112.80(6) yes
N1 V1 N2 96.61(6) yes
O1 V1 N3 116.35(7) yes
N1 V1 N3 104.47(7) yes
N2 V1 N3 107.81(7) yes
V1 O1 C30 164.59(12) yes
C43 O2 C44 110.73(17) yes
V1 N1 C1 125.10(10) yes
V1 N1 C13 115.36(11) yes
C1 N1 C13 119.13(13) yes
V1 N2 C15 115.70(11) yes
V1 N2 C18 122.79(10) yes
C15 N2 C18 119.97(13) yes
S1 N3 V1 170.25(10) yes
N1 C1 C2 120.10(15) yes
N1 C1 C6 118.11(14) yes
C2 C1 C6 121.78(15) yes
C1 C2 C3 117.64(17) yes
C1 C2 C7 123.39(16) yes
C3 C2 C7 118.96(17) yes
C2 C3 C4 121.46(18) yes
C2 C3 H31 119.1 no
C4 C3 H31 119.5 no
C3 C4 C5 120.11(17) yes
C3 C4 H41 119.5 no
C5 C4 H41 120.4 no
C4 C5 C6 120.92(19) yes
C4 C5 H51 119.6 no
C6 C5 H51 119.5 no
C1 C6 C5 118.08(17) yes
C1 C6 C10 122.95(15) yes
C5 C6 C10 118.96(17) yes
C2 C7 C8 111.73(19) yes
C2 C7 C9 111.09(19) yes
C8 C7 C9 110.12(18) yes
C2 C7 H71 107.9 no
C8 C7 H71 108.0 no
C9 C7 H71 107.8 no
C7 C8 H81 109.5 no
C7 C8 H82 109.2 no
H81 C8 H82 109.5 no
C7 C8 H83 109.7 no
H81 C8 H83 109.5 no
H82 C8 H83 109.5 no
C7 C9 H91 109.4 no
C7 C9 H92 108.9 no
H91 C9 H92 109.5 no
C7 C9 H93 110.1 no
H91 C9 H93 109.5 no
H92 C9 H93 109.5 no
C6 C10 C11 111.12(16) yes
C6 C10 C12 110.84(16) yes
C11 C10 C12 110.62(17) yes
C6 C10 H101 108.1 no
C11 C10 H101 108.0 no
C12 C10 H101 108.1 no
C10 C11 H111 109.2 no
C10 C11 H112 109.5 no
H111 C11 H112 109.5 no
C10 C11 H113 109.6 no
H111 C11 H113 109.5 no
H112 C11 H113 109.5 no
C10 C12 H121 109.1 no
C10 C12 H122 109.6 no
H121 C12 H122 109.5 no
C10 C12 H123 109.6 no
H121 C12 H123 109.5 no
H122 C12 H123 109.5 no
N1 C13 C14 122.32(14) yes
N1 C13 C16 120.55(15) yes
C14 C13 C16 117.09(15) yes
C13 C14 C15 129.75(15) yes
C13 C14 H141 114.9 no
C15 C14 H141 115.3 no
C14 C15 N2 122.78(15) yes
C14 C15 C17 116.14(14) yes
N2 C15 C17 121.05(15) yes
C13 C16 H161 109.2 no
C13 C16 H162 109.8 no
H161 C16 H162 109.5 no
C13 C16 H163 109.5 no
H161 C16 H163 109.5 no
H162 C16 H163 109.5 no
C15 C17 H171 109.9 no
C15 C17 H172 109.2 no
H171 C17 H172 109.5 no
C15 C17 H173 109.3 no
H171 C17 H173 109.5 no
H172 C17 H173 109.5 no
N2 C18 C19 118.33(14) yes
N2 C18 C23 119.61(15) yes
C19 C18 C23 122.06(15) yes
C18 C19 C20 117.45(17) yes
C18 C19 C24 121.28(15) yes
C20 C19 C24 121.25(17) yes
C19 C20 C21 121.45(19) yes
C19 C20 H201 119.0 no
C21 C20 H201 119.6 no
C20 C21 C22 120.05(18) yes
C20 C21 H211 119.9 no
C22 C21 H211 120.1 no
C21 C22 C23 121.46(19) yes
C21 C22 H221 119.5 no
C23 C22 H221 119.0 no
C18 C23 C22 117.48(18) yes
C18 C23 C27 123.58(16) yes
C22 C23 C27 118.94(17) yes
C19 C24 C25 113.03(15) yes
C19 C24 C26 111.03(16) yes
C25 C24 C26 110.35(16) yes
C19 C24 H241 107.5 no
C25 C24 H241 106.9 no
C26 C24 H241 107.8 no
C24 C25 H251 109.9 no
C24 C25 H252 108.6 no
H251 C25 H252 109.5 no
C24 C25 H253 109.9 no
H251 C25 H253 109.5 no
H252 C25 H253 109.5 no
C24 C26 H261 109.6 no
C24 C26 H262 109.5 no
H261 C26 H262 109.5 no
C24 C26 H263 109.3 no
H261 C26 H263 109.5 no
H262 C26 H263 109.5 no
C23 C27 C28 111.18(18) yes
C23 C27 C29 111.73(18) yes
C28 C27 C29 109.72(17) yes
C23 C27 H271 108.1 no
C28 C27 H271 108.1 no
C29 C27 H271 107.8 no
C27 C28 H281 109.8 no
C27 C28 H282 109.2 no
H281 C28 H282 109.5 no
C27 C28 H283 109.4 no
H281 C28 H283 109.5 no
H282 C28 H283 109.5 no
C27 C29 H291 110.0 no
C27 C29 H292 109.5 no
H291 C29 H292 109.5 no
C27 C29 H293 108.8 no
H291 C29 H293 109.5 no
H292 C29 H293 109.5 no
O1 C30 C31 120.25(16) yes
O1 C30 C35 117.15(15) yes
C31 C30 C35 122.60(16) yes
C30 C31 C32 117.31(17) yes
C30 C31 C36 120.20(15) yes
C32 C31 C36 122.48(17) yes
C31 C32 C33 121.13(19) yes
C31 C32 H321 119.6 no
C33 C32 H321 119.3 no
C32 C33 C34 120.37(18) yes
C32 C33 H331 119.8 no
C34 C33 H331 119.8 no
C33 C34 C35 121.2(2) yes
C33 C34 H341 119.5 no
C35 C34 H341 119.3 no
C30 C35 C34 117.22(18) yes
C30 C35 C39 121.07(16) yes
C34 C35 C39 121.69(18) yes
C31 C36 C37 111.86(15) yes
C31 C36 C38 113.51(17) yes
C37 C36 C38 109.01(17) yes
C31 C36 H361 107.4 no
C37 C36 H361 107.4 no
C38 C36 H361 107.4 no
C36 C37 H371 109.7 no
C36 C37 H372 109.2 no
H371 C37 H372 109.5 no
C36 C37 H373 109.4 no
H371 C37 H373 109.5 no
H372 C37 H373 109.5 no
C36 C38 H381 109.7 no
C36 C38 H382 109.3 no
H381 C38 H382 109.5 no
C36 C38 H383 109.4 no
H381 C38 H383 109.5 no
H382 C38 H383 109.5 no
C35 C39 C40 111.36(17) yes
C35 C39 C41 113.11(19) yes
C40 C39 C41 110.3(2) yes
C35 C39 H391 107.4 no
C40 C39 H391 107.0 no
C41 C39 H391 107.4 no
C39 C40 H401 110.1 no
C39 C40 H402 109.3 no
H401 C40 H402 109.5 no
C39 C40 H403 109.0 no
H401 C40 H403 109.5 no
H402 C40 H403 109.5 no
C39 C41 H411 108.8 no
C39 C41 H412 110.1 no
H411 C41 H412 109.5 no
C39 C41 H413 109.5 no
H411 C41 H413 109.5 no
H412 C41 H413 109.5 no
C43 C42 H421 110.1 no
C43 C42 H422 108.9 no
H421 C42 H422 109.5 no
C43 C42 H423 109.4 no
H421 C42 H423 109.5 no
H422 C42 H423 109.5 no
C42 C43 O2 109.0(2) yes
C42 C43 H431 109.8 no
O2 C43 H431 109.4 no
C42 C43 H432 109.4 no
O2 C43 H432 109.7 no
H431 C43 H432 109.5 no
O2 C44 C45 109.75(18) yes
O2 C44 H441 109.2 no
C45 C44 H441 109.3 no
O2 C44 H442 109.5 no
C45 C44 H442 109.6 no
H441 C44 H442 109.5 no
C44 C45 H451 109.7 no
C44 C45 H452 109.5 no
H451 C45 H452 109.5 no
C44 C45 H453 109.3 no
H451 C45 H453 109.5 no
H452 C45 H453 109.5 no

loop_
_geom_bond_atom_site_label_1
_geom_bond_atom_site_label_2
_geom_bond_distance
_geom_bond_publ_flag
V1 O1 1.7869(12) yes
V1 N1 1.9312(14) yes
V1 N2 1.9578(14) yes
V1 N3 1.6817(14) yes
S1 N3 1.5757(15) yes
O1 C30 1.3552(19) yes
O2 C43 1.420(3) yes
O2 C44 1.410(3) yes
N1 C1 1.446(2) yes
N1 C13 1.344(2) yes
N2 C15 1.332(2) yes
N2 C18 1.445(2) yes
C1 C2 1.401(2) yes
C1 C6 1.398(2) yes
C2 C3 1.395(3) yes
C2 C7 1.511(3) yes
C3 C4 1.373(3) yes
C3 H31 0.950 no
C4 C5 1.379(3) yes
C4 H41 0.950 no
C5 C6 1.395(2) yes
C5 H51 0.950 no
C6 C10 1.518(3) yes
C7 C8 1.530(3) yes
C7 C9 1.523(3) yes
C7 H71 0.950 no
C8 H81 0.950 no
C8 H82 0.950 no
C8 H83 0.950 no
C9 H91 0.950 no
C9 H92 0.950 no
C9 H93 0.950 no
C10 C11 1.529(3) yes
C10 C12 1.523(3) yes
C10 H101 0.950 no
C11 H111 0.950 no
C11 H112 0.950 no
C11 H113 0.950 no
C12 H121 0.950 no
C12 H122 0.950 no
C12 H123 0.950 no
C13 C14 1.395(2) yes
C13 C16 1.507(2) yes
C14 C15 1.407(2) yes
C14 H141 0.950 no
C15 C17 1.506(2) yes
C16 H161 0.950 no
C16 H162 0.950 no
C16 H163 0.950 no
C17 H171 0.950 no
C17 H172 0.950 no
C17 H173 0.950 no
C18 C19 1.402(2) yes
C18 C23 1.406(2) yes
C19 C20 1.391(2) yes
C19 C24 1.516(3) yes
C20 C21 1.379(3) yes
C20 H201 0.950 no
C21 C22 1.373(3) yes
C21 H211 0.950 no
C22 C23 1.391(3) yes
C22 H221 0.950 no
C23 C27 1.521(3) yes
C24 C25 1.521(3) yes
C24 C26 1.528(3) yes
C24 H241 0.950 no
C25 H251 0.950 no
C25 H252 0.950 no
C25 H253 0.950 no
C26 H261 0.950 no
C26 H262 0.950 no
C26 H263 0.950 no
C27 C28 1.522(3) yes
C27 C29 1.530(3) yes
C27 H271 0.950 no
C28 H281 0.950 no
C28 H282 0.950 no
C28 H283 0.950 no
C29 H291 0.950 no
C29 H292 0.950 no
C29 H293 0.950 no
C30 C31 1.398(2) yes
C30 C35 1.403(3) yes
C31 C32 1.396(2) yes
C31 C36 1.517(3) yes
C32 C33 1.381(3) yes
C32 H321 0.950 no
C33 C34 1.375(3) yes
C33 H331 0.950 no
C34 C35 1.398(3) yes
C34 H341 0.950 no
C35 C39 1.512(3) yes
C36 C37 1.520(3) yes
C36 C38 1.522(3) yes
C36 H361 0.950 no
C37 H371 0.950 no
C37 H372 0.950 no
C37 H373 0.950 no
C38 H381 0.950 no
C38 H382 0.950 no
C38 H383 0.950 no
C39 C40 1.517(3) yes
C39 C41 1.518(3) yes
C39 H391 0.950 no
C40 H401 0.950 no
C40 H402 0.950 no
C40 H403 0.950 no
C41 H411 0.950 no
C41 H412 0.950 no
C41 H413 0.950 no
C42 C43 1.485(4) yes
C42 H421 0.950 no
C42 H422 0.950 no
C42 H423 0.950 no
C43 H431 0.950 no
C43 H432 0.950 no
C44 C45 1.488(4) yes
C44 H441 0.950 no
C44 H442 0.950 no
C45 H451 0.950 no
C45 H452 0.950 no
C45 H453 0.950 no

loop_
_geom_torsion_atom_site_label_1
_geom_torsion_atom_site_label_2
_geom_torsion_atom_site_label_3
_geom_torsion_atom_site_label_4
_geom_torsion
_geom_torsion_publ_flag
O1 V1 N1 C1 94.51(14) no
O1 V1 N1 C13 -78.00(13) no
N2 V1 N1 C1 -145.84(13) no
N2 V1 N1 C13 41.65(13) no
N3 V1 N1 C1 -35.49(15) no
N3 V1 N1 C13 152.01(13) no
O1 V1 N2 C15 84.22(12) no
O1 V1 N2 C18 -81.56(13) no
N1 V1 N2 C15 -38.39(12) no
N1 V1 N2 C18 155.83(13) no
N3 V1 N2 C15 -145.93(12) no
N3 V1 N2 C18 48.29(14) no
C44 O2 C43 C42 171.78(19) no
C43 O2 C44 C45 179.17(19) no
V1 N1 C1 C2 -75.93(19) no
C13 N1 C1 C6 -84.78(19) no
V1 N1 C13 C14 -24.0(2) no
V1 N1 C13 C16 158.48(13) no
C1 N1 C13 C14 163.00(16) no
C1 N1 C13 C16 -14.5(2) no
V1 N1 C1 C6 102.98(16) no
C13 N1 C1 C2 96.3(2) no
C18 N2 C15 C14 -176.65(15) no
C18 N2 C15 C17 1.3(2) no
V1 N2 C18 C19 -91.15(18) no
V1 N2 C18 C23 88.38(18) no
C15 N2 C18 C19 103.66(19) no
C15 N2 C18 C23 -76.8(2) no
V1 N2 C15 C14 17.2(2) no
V1 N2 C15 C17 -164.93(13) no
C6 C1 C2 C3 1.3(3) no
C6 C1 C2 C7 -178.88(17) no
N1 C1 C6 C5 -179.64(15) no
N1 C1 C6 C10 1.3(2) no
C2 C1 C6 C5 -0.8(3) no
N1 C1 C2 C3 -179.81(16) no
N1 C1 C2 C7 0.0(3) no
C2 C1 C6 C10 -179.82(16) no
C1 C2 C7 C8 -117.7(2) no
C1 C2 C7 C9 118.9(2) no
C3 C2 C7 C8 62.1(2) no
C3 C2 C7 C9 -61.3(2) no
C7 C2 C3 C4 179.16(19) no
C1 C2 C3 C4 -1.0(3) no
C2 C3 C4 C5 0.2(3) no
C3 C4 C5 C6 0.4(3) no
C4 C5 C6 C1 -0.1(3) no
C4 C5 C6 C10 178.97(18) no
C1 C6 C10 C12 -118.35(19) no
C5 C6 C10 C11 -60.8(2) no
C1 C6 C10 C11 118.22(19) no
C5 C6 C10 C12 62.6(2) no
C16 C13 C14 C15 167.82(18) no
N1 C13 C14 C15 -9.8(3) no
C13 C14 C15 C17 -164.32(18) no
C13 C14 C15 N2 13.7(3) no
N2 C18 C19 C24 -0.2(3) no
C23 C18 C19 C20 2.1(3) no
N2 C18 C23 C22 178.50(18) no
N2 C18 C23 C27 -1.4(3) no
C23 C18 C19 C24 -179.69(17) no
N2 C18 C19 C20 -178.44(17) no
C19 C18 C23 C27 178.10(18) no
C19 C18 C23 C22 -2.0(3) no
C24 C19 C20 C21 -178.7(2) no
C18 C19 C20 C21 -0.4(3) no
C20 C19 C24 C25 -32.8(3) no
C18 C19 C24 C25 149.03(18) no
C18 C19 C24 C26 -86.3(2) no
C20 C19 C24 C26 91.9(2) no
C19 C20 C21 C22 -1.2(3) no
C20 C21 C22 C23 1.2(4) no
C21 C22 C23 C27 -179.8(2) no
C21 C22 C23 C18 0.3(3) no
C18 C23 C27 C28 -110.8(2) no
C22 C23 C27 C29 -53.7(3) no
C18 C23 C27 C29 126.2(2) no
C22 C23 C27 C28 69.3(3) no
C35 C30 C31 C32 -4.9(2) no
C35 C30 C31 C36 176.09(16) no
O1 C30 C35 C34 -175.44(16) no
O1 C30 C35 C39 2.7(2) no
C31 C30 C35 C34 4.0(3) no
O1 C30 C31 C32 174.49(15) no
O1 C30 C31 C36 -4.5(2) no
C31 C30 C35 C39 -177.89(17) no
C30 C31 C36 C37 -71.3(2) no
C30 C31 C36 C38 164.90(17) no
C36 C31 C32 C33 -178.61(18) no
C32 C31 C36 C38 -14.0(3) no
C32 C31 C36 C37 109.8(2) no
C30 C31 C32 C33 2.4(3) no
C31 C32 C33 C34 0.9(3) no
C32 C33 C34 C35 -1.9(3) no
C33 C34 C35 C39 -178.62(19) no
C33 C34 C35 C30 -0.5(3) no
C30 C35 C39 C40 -101.6(2) no
C34 C35 C39 C41 -48.4(3) no
C30 C35 C39 C41 133.6(2) no
C34 C35 C39 C40 76.5(2) no
